data_4082725
loop_
_publ_author_name
'Loh, Claas'
'Seupel, Susanne'
'G\"orls, Helmar'
'Krieck, Sven'
'Westerhausen, Matthias'

_publ_section_title
;
 Structural Evidence of Strong Calcium&#x2212;\p Interactions to Aryl
 Substituents Stabilized by Coexistent Agostic Bonds to Alkyl Groups
;
_journal_issue 6
_journal_name_full Organometallics
_journal_page_first 1480
_journal_paper_doi 10.1021/om500135g
_journal_volume 33
_journal_year 2014
_chemical_formula_moiety 'C27 H42 K N3 O2'
_chemical_formula_sum 'C27 H42 K N3 O2'
_chemical_formula_weight 479.74
_space_group_IT_number 14
_symmetry_cell_setting monoclinic
_symmetry_space_group_name_Hall '-P 2yn'
_symmetry_space_group_name_H-M 'P 1 21/n 1'
_atom_sites_solution_hydrogens geom
_atom_sites_solution_primary direct
_atom_sites_solution_secondary difmap
_audit_creation_method SHELXL-97
_cell_angle_alpha 90.00
_cell_angle_beta 97.837(1)
_cell_angle_gamma 90.00
_cell_formula_units_Z 4
_cell_length_a 12.4018(2)
_cell_length_b 16.6703(3)
_cell_length_c 14.0107(2)
_cell_measurement_reflns_used 17297
_cell_measurement_temperature 133(2)
_cell_measurement_theta_max 27.48
_cell_measurement_theta_min 2.66
_cell_volume 2869.54(8)
_computing_cell_refinement DENZO
_computing_data_collection COLLECT
_computing_data_reduction DENZO
_computing_molecular_graphics SHELXTL/PC
_computing_publication_material SHELXL-97
_computing_structure_refinement 'SHELXL-97 (Sheldrick, 2008)'
_computing_structure_solution 'SHELXS-97 (Sheldrick, 2008)'
_diffrn_ambient_temperature 133(2)
_diffrn_measured_fraction_theta_full 0.998
_diffrn_measured_fraction_theta_max 0.998
_diffrn_measurement_device_type KappaCCD
_diffrn_measurement_method 'phi- + omega-scan'
_diffrn_radiation_monochromator graphite
_diffrn_radiation_source 'fine-focus sealed tube'
_diffrn_radiation_type MoK\a
_diffrn_radiation_wavelength 0.71073
_diffrn_reflns_av_R_equivalents 0.0384
_diffrn_reflns_av_sigmaI/netI 0.0394
_diffrn_reflns_limit_h_max 16
_diffrn_reflns_limit_h_min -16
_diffrn_reflns_limit_k_max 20
_diffrn_reflns_limit_k_min -21
_diffrn_reflns_limit_l_max 18
_diffrn_reflns_limit_l_min -14
_diffrn_reflns_number 17297
_diffrn_reflns_theta_full 27.48
_diffrn_reflns_theta_max 27.48
_diffrn_reflns_theta_min 2.66
_exptl_absorpt_coefficient_mu 0.211
_exptl_absorpt_correction_type none
_exptl_crystal_colour colourless
_exptl_crystal_density_diffrn 1.110
_exptl_crystal_density_method 'not measured'
_exptl_crystal_description prism
_exptl_crystal_F_000 1040
_exptl_crystal_size_max 0.068
_exptl_crystal_size_mid 0.061
_exptl_crystal_size_min 0.054
_refine_diff_density_max 0.320
_refine_diff_density_min -0.242
_refine_diff_density_rms 0.046
_refine_ls_extinction_method none
_refine_ls_goodness_of_fit_ref 1.073
_refine_ls_hydrogen_treatment refall
_refine_ls_matrix_type full
_refine_ls_number_parameters 466
_refine_ls_number_reflns 6562
_refine_ls_number_restraints 0
_refine_ls_restrained_S_all 1.073
_refine_ls_R_factor_all 0.0606
_refine_ls_R_factor_gt 0.0450
_refine_ls_shift/su_max 0.000
_refine_ls_shift/su_mean 0.000
_refine_ls_structure_factor_coef Fsqd
_refine_ls_weighting_details 'calc w=1/[\s^2^(Fo^2^)+(0.0239P)^2^+1.9777P] where P=(Fo^2^+2Fc^2^)/3'
_refine_ls_weighting_scheme calc
_refine_ls_wR_factor_gt 0.0910
_refine_ls_wR_factor_ref 0.0990
_reflns_number_gt 5370
_reflns_number_total 6562
_reflns_threshold_expression >2sigma(I)
_cod_data_source_file om500135g_si_001.cif
_cod_data_source_block FO4965
_cod_original_sg_symbol_H-M 'P 21/n'
_cod_database_code 4082725

loop_
_symmetry_equiv_pos_as_xyz
'x, y, z'
'-x+1/2, y+1/2, -z+1/2'
'-x, -y, -z'
'x-1/2, -y-1/2, z-1/2'

loop_
_atom_site_label
_atom_site_type_symbol
_atom_site_fract_x
_atom_site_fract_y
_atom_site_fract_z
_atom_site_U_iso_or_equiv
_atom_site_adp_type
_atom_site_occupancy
_atom_site_symmetry_multiplicity
_atom_site_calc_flag
K1 K 0.42457(3) 0.29232(2) 0.28358(2) 0.02161(9) Uani 1 1 d
O1 O 0.24709(11) 0.21902(7) 0.33669(10) 0.0323(3) Uani 1 1 d
O2 O 0.26444(10) 0.38697(7) 0.36042(10) 0.0336(3) Uani 1 1 d
N3 N 0.50280(12) 0.15361(8) 0.21070(10) 0.0252(3) Uani 1 1 d
N1 N 0.35332(11) 0.25936(8) 0.08690(9) 0.0196(3) Uani 1 1 d
N2 N 0.22980(11) 0.27700(8) -0.06229(9) 0.0199(3) Uani 1 1 d
C11 C 0.60350(15) 0.12721(11) 0.24141(13) 0.0300(4) Uani 1 1 d
H11 H 0.6336(18) 0.1406(13) 0.3067(16) 0.043(6) Uiso 1 1 d
C10 C 0.66554(16) 0.08407(12) 0.18485(15) 0.0360(5) Uani 1 1 d
H10 H 0.7349(18) 0.0657(13) 0.2090(15) 0.041(6) Uiso 1 1 d
C9 C 0.62207(17) 0.06726(13) 0.09147(16) 0.0398(5) Uani 1 1 d
H9 H 0.662(2) 0.0388(15) 0.0475(18) 0.057(7) Uiso 1 1 d
C8 C 0.51867(15) 0.09511(12) 0.05807(13) 0.0315(4) Uani 1 1 d
H8 H 0.4847(18) 0.0832(13) -0.0063(16) 0.042(6) Uiso 1 1 d
C7 C 0.46090(13) 0.13827(9) 0.11863(11) 0.0200(3) Uani 1 1 d
C6 C 0.34918(14) 0.17156(10) 0.08386(12) 0.0217(3) Uani 1 1 d
H6B H 0.3238(15) 0.1494(11) 0.0187(13) 0.022(5) Uiso 1 1 d
H6A H 0.2963(16) 0.1518(11) 0.1267(14) 0.028(5) Uiso 1 1 d
C1 C 0.29769(12) 0.29939(9) 0.01523(11) 0.0183(3) Uani 1 1 d
C2 C 0.32232(14) 0.39087(10) 0.01432(12) 0.0243(4) Uani 1 1 d
C5 C 0.3831(2) 0.40752(13) -0.07177(15) 0.0384(5) Uani 1 1 d
H5C H 0.3403(19) 0.3884(14) -0.1330(17) 0.047(6) Uiso 1 1 d
H5B H 0.4543(19) 0.3799(13) -0.0614(15) 0.039(6) Uiso 1 1 d
H5A H 0.3982(18) 0.4661(15) -0.0762(16) 0.048(6) Uiso 1 1 d
C4 C 0.21604(18) 0.43894(12) 0.00389(17) 0.0366(5) Uani 1 1 d
H4C H 0.1687(18) 0.4251(13) -0.0544(16) 0.039(6) Uiso 1 1 d
H4B H 0.175(2) 0.4279(15) 0.0615(19) 0.060(8) Uiso 1 1 d
H4A H 0.2321(18) 0.4960(14) -0.0014(16) 0.046(6) Uiso 1 1 d
C3 C 0.39306(17) 0.41943(11) 0.10587(14) 0.0296(4) Uani 1 1 d
H3C H 0.4625(17) 0.3912(12) 0.1168(14) 0.032(5) Uiso 1 1 d
H3B H 0.4100(16) 0.4767(12) 0.0991(14) 0.030(5) Uiso 1 1 d
H3A H 0.3543(17) 0.4141(12) 0.1646(16) 0.036(6) Uiso 1 1 d
C12 C 0.17655(12) 0.20461(9) -0.07993(11) 0.0168(3) Uani 1 1 d
C13 C 0.18639(12) 0.16392(9) -0.16754(11) 0.0186(3) Uani 1 1 d
C14 C 0.13210(13) 0.09176(10) -0.18922(12) 0.0201(3) Uani 1 1 d
H14 H 0.1408(15) 0.0639(11) -0.2479(14) 0.026(5) Uiso 1 1 d
C15 C 0.06487(13) 0.05880(10) -0.12777(12) 0.0220(3) Uani 1 1 d
H15 H 0.0283(15) 0.0080(12) -0.1441(13) 0.027(5) Uiso 1 1 d
C16 C 0.04921(13) 0.10066(10) -0.04492(12) 0.0202(3) Uani 1 1 d
H16 H -0.0001(15) 0.0788(10) -0.0023(13) 0.020(4) Uiso 1 1 d
C17 C 0.10165(12) 0.17315(9) -0.02017(11) 0.0177(3) Uani 1 1 d
C18 C 0.26330(13) 0.19679(11) -0.23382(12) 0.0227(3) Uani 1 1 d
H18 H 0.2678(15) 0.2528(12) -0.2234(13) 0.025(5) Uiso 1 1 d
C19 C 0.37736(16) 0.16274(16) -0.20451(17) 0.0400(5) Uani 1 1 d
H19C H 0.4042(19) 0.1788(14) -0.1353(18) 0.050(7) Uiso 1 1 d
H19B H 0.3757(17) 0.1049(14) -0.2111(15) 0.038(6) Uiso 1 1 d
H19A H 0.4283(18) 0.1836(13) -0.2456(16) 0.042(6) Uiso 1 1 d
C20 C 0.22496(18) 0.18347(15) -0.34052(14) 0.0373(5) Uani 1 1 d
H20C H 0.2733(17) 0.2121(12) -0.3802(15) 0.037(6) Uiso 1 1 d
H20B H 0.149(2) 0.2041(13) -0.3599(16) 0.047(6) Uiso 1 1 d
H20A H 0.2302(18) 0.1263(14) -0.3563(16) 0.045(6) Uiso 1 1 d
C21 C 0.07509(14) 0.22217(10) 0.06522(11) 0.0214(3) Uani 1 1 d
H21 H 0.1421(15) 0.2477(11) 0.0961(13) 0.020(4) Uiso 1 1 d
C22 C -0.00488(16) 0.28901(12) 0.02805(14) 0.0294(4) Uani 1 1 d
H22C H 0.0214(17) 0.3216(13) -0.0230(16) 0.040(6) Uiso 1 1 d
H22B H -0.0178(18) 0.3263(13) 0.0798(16) 0.043(6) Uiso 1 1 d
H22A H -0.0762(19) 0.2647(13) 0.0027(16) 0.042(6) Uiso 1 1 d
C23 C 0.02917(17) 0.17268(12) 0.14204(13) 0.0298(4) Uani 1 1 d
H23C H -0.0425(18) 0.1493(13) 0.1187(15) 0.037(6) Uiso 1 1 d
H23B H 0.0783(18) 0.1271(14) 0.1660(16) 0.044(6) Uiso 1 1 d
H23A H 0.0210(17) 0.2070(13) 0.1983(16) 0.039(6) Uiso 1 1 d
C24 C 0.2513(2) 0.13785(12) 0.36804(18) 0.0431(5) Uani 1 1 d
H24C H 0.180(2) 0.1117(14) 0.3479(17) 0.051(7) Uiso 1 1 d
H24B H 0.309(2) 0.1095(15) 0.3375(18) 0.057(7) Uiso 1 1 d
H24A H 0.269(2) 0.1343(16) 0.440(2) 0.068(8) Uiso 1 1 d
C25 C 0.17076(16) 0.26509(12) 0.38034(15) 0.0317(4) Uani 1 1 d
H25B H 0.1938(18) 0.2681(13) 0.4500(17) 0.045(6) Uiso 1 1 d
H25A H 0.0985(18) 0.2382(13) 0.3689(15) 0.039(6) Uiso 1 1 d
C26 C 0.16328(15) 0.34702(12) 0.33738(15) 0.0325(4) Uani 1 1 d
H26B H 0.1449(18) 0.3435(13) 0.2632(17) 0.043(6) Uiso 1 1 d
H26A H 0.1033(19) 0.3770(13) 0.3665(16) 0.045(6) Uiso 1 1 d
C27 C 0.2555(2) 0.47062(13) 0.3434(2) 0.0439(5) Uani 1 1 d
H27C H 0.199(2) 0.4945(15) 0.3795(18) 0.058(7) Uiso 1 1 d
H27B H 0.237(2) 0.4810(16) 0.276(2) 0.065(8) Uiso 1 1 d
H27A H 0.326(2) 0.4949(16) 0.3632(19) 0.068(8) Uiso 1 1 d

loop_
_atom_site_aniso_label
_atom_site_aniso_U_11
_atom_site_aniso_U_22
_atom_site_aniso_U_33
_atom_site_aniso_U_23
_atom_site_aniso_U_13
_atom_site_aniso_U_12
K1 0.02109(17) 0.02250(18) 0.02074(17) -0.00269(13) 0.00105(13) 0.00009(14)
O1 0.0348(7) 0.0232(6) 0.0396(8) 0.0044(5) 0.0074(6) -0.0034(5)
O2 0.0232(6) 0.0231(6) 0.0548(9) -0.0010(6) 0.0060(6) 0.0001(5)
N3 0.0279(8) 0.0246(7) 0.0209(7) -0.0024(6) -0.0046(6) 0.0041(6)
N1 0.0206(7) 0.0158(6) 0.0211(7) -0.0009(5) -0.0018(5) -0.0011(5)
N2 0.0203(7) 0.0203(7) 0.0183(6) 0.0016(5) -0.0007(5) -0.0029(5)
C11 0.0322(10) 0.0276(9) 0.0262(9) -0.0031(7) -0.0097(7) 0.0058(8)
C10 0.0261(9) 0.0353(10) 0.0427(11) -0.0071(9) -0.0093(8) 0.0108(8)
C9 0.0354(11) 0.0445(12) 0.0379(11) -0.0144(9) -0.0009(9) 0.0127(9)
C8 0.0322(10) 0.0365(10) 0.0237(9) -0.0086(8) -0.0033(7) 0.0052(8)
C7 0.0215(8) 0.0153(7) 0.0218(8) 0.0002(6) -0.0017(6) -0.0019(6)
C6 0.0209(8) 0.0177(8) 0.0240(8) -0.0011(6) -0.0052(7) -0.0020(6)
C1 0.0172(7) 0.0185(7) 0.0192(7) 0.0002(6) 0.0027(6) -0.0017(6)
C2 0.0274(9) 0.0178(8) 0.0262(9) 0.0032(6) -0.0014(7) -0.0041(7)
C5 0.0488(13) 0.0319(11) 0.0343(11) 0.0059(8) 0.0046(9) -0.0170(10)
C4 0.0402(11) 0.0201(9) 0.0441(12) -0.0037(8) -0.0138(10) 0.0043(8)
C3 0.0332(10) 0.0183(8) 0.0347(10) -0.0022(7) -0.0053(8) -0.0067(8)
C12 0.0148(7) 0.0176(7) 0.0167(7) 0.0015(6) -0.0021(5) 0.0000(6)
C13 0.0149(7) 0.0234(8) 0.0170(7) 0.0025(6) 0.0003(6) 0.0009(6)
C14 0.0180(7) 0.0235(8) 0.0181(7) -0.0019(6) -0.0006(6) 0.0016(6)
C15 0.0227(8) 0.0186(8) 0.0235(8) -0.0002(6) -0.0008(6) -0.0024(7)
C16 0.0177(7) 0.0223(8) 0.0203(8) 0.0035(6) 0.0018(6) -0.0017(6)
C17 0.0170(7) 0.0197(7) 0.0159(7) 0.0009(6) -0.0001(6) 0.0010(6)
C18 0.0204(8) 0.0297(9) 0.0184(8) 0.0012(7) 0.0040(6) -0.0034(7)
C19 0.0209(9) 0.0579(15) 0.0425(12) 0.0172(11) 0.0096(9) 0.0015(9)
C20 0.0328(11) 0.0598(14) 0.0205(9) 0.0003(9) 0.0084(8) -0.0099(10)
C21 0.0220(8) 0.0243(8) 0.0180(7) -0.0014(6) 0.0032(6) -0.0025(7)
C22 0.0310(10) 0.0296(9) 0.0290(9) 0.0004(8) 0.0087(8) 0.0060(8)
C23 0.0390(11) 0.0315(10) 0.0207(9) -0.0004(7) 0.0108(8) -0.0028(9)
C24 0.0550(14) 0.0244(10) 0.0474(13) 0.0048(9) -0.0024(11) -0.0096(10)
C25 0.0284(10) 0.0363(10) 0.0314(10) 0.0015(8) 0.0071(8) -0.0081(8)
C26 0.0222(9) 0.0372(10) 0.0383(11) 0.0008(8) 0.0053(8) -0.0011(8)
C27 0.0393(12) 0.0253(10) 0.0704(17) 0.0027(10) 0.0189(12) 0.0048(9)

loop_
_atom_type_symbol
_atom_type_description
_atom_type_scat_dispersion_real
_atom_type_scat_dispersion_imag
_atom_type_scat_source
C C 0.0033 0.0016 'International Tables Vol C Tables 4.2.6.8 and 6.1.1.4'
H H 0.0000 0.0000 'International Tables Vol C Tables 4.2.6.8 and 6.1.1.4'
N N 0.0061 0.0033 'International Tables Vol C Tables 4.2.6.8 and 6.1.1.4'
O O 0.0106 0.0060 'International Tables Vol C Tables 4.2.6.8 and 6.1.1.4'
K K 0.2009 0.2494 'International Tables Vol C Tables 4.2.6.8 and 6.1.1.4'

loop_
_geom_angle_atom_site_label_1
_geom_angle_atom_site_label_2
_geom_angle_atom_site_label_3
_geom_angle
_geom_angle_site_symmetry_1
_geom_angle_site_symmetry_3
O1 K1 N3 93.64(4) . .
O1 K1 N1 91.28(4) . .
N3 K1 N1 63.61(4) . .
O1 K1 O2 60.89(4) . .
N3 K1 O2 154.14(4) . .
N1 K1 O2 109.45(4) . .
O1 K1 C15 131.73(4) . 4_666
N3 K1 C15 126.65(4) . 4_666
N1 K1 C15 127.77(4) . 4_666
O2 K1 C15 78.09(4) . 4_666
O1 K1 C14 155.55(4) . 4_666
N3 K1 C14 103.46(4) . 4_666
N1 K1 C14 111.87(4) . 4_666
O2 K1 C14 102.16(4) . 4_666
C15 K1 C14 25.16(4) 4_666 4_666
O1 K1 C16 111.77(4) . 4_666
N3 K1 C16 125.78(4) . 4_666
N1 K1 C16 152.86(4) . 4_666
O2 K1 C16 72.55(4) . 4_666
C15 K1 C16 25.10(4) 4_666 4_666
C14 K1 C16 43.84(4) 4_666 4_666
O1 K1 C3 119.14(5) . .
N3 K1 C3 105.93(5) . .
N1 K1 C3 52.57(4) . .
O2 K1 C3 84.93(5) . .
C15 K1 C3 78.05(4) 4_666 .
C14 K1 C3 73.05(4) 4_666 .
C16 K1 C3 101.89(4) 4_666 .
O1 K1 C13 148.67(4) . 4_666
N3 K1 C13 82.91(4) . 4_666
N1 K1 C13 114.32(4) . 4_666
O2 K1 C13 120.86(4) . 4_666
C15 K1 C13 43.82(4) 4_666 4_666
C14 K1 C13 24.63(4) 4_666 4_666
C16 K1 C13 50.53(4) 4_666 4_666
C3 K1 C13 91.54(5) . 4_666
O1 K1 C17 108.70(4) . 4_666
N3 K1 C17 103.02(4) . 4_666
N1 K1 C17 157.14(4) . 4_666
O2 K1 C17 90.43(4) . 4_666
C15 K1 C17 43.85(4) 4_666 4_666
C14 K1 C17 50.76(4) 4_666 4_666
C16 K1 C17 24.53(4) 4_666 4_666
C3 K1 C17 121.12(4) . 4_666
C13 K1 C17 43.27(4) 4_666 4_666
O1 K1 C12 124.44(4) . 4_666
N3 K1 C12 83.07(4) . 4_666
N1 K1 C12 133.20(4) . 4_666
O2 K1 C12 114.08(4) . 4_666
C15 K1 C12 50.50(4) 4_666 4_666
C14 K1 C12 42.99(4) 4_666 4_666
C16 K1 C12 42.88(4) 4_666 4_666
C3 K1 C12 114.95(4) . 4_666
C13 K1 C12 24.26(4) 4_666 4_666
C17 K1 C12 24.39(4) 4_666 4_666
O1 K1 C6 79.64(4) . .
N3 K1 C6 44.32(4) . .
N1 K1 C6 24.27(4) . .
O2 K1 C6 119.94(4) . .
C15 K1 C6 147.08(4) 4_666 .
C14 K1 C6 124.77(4) 4_666 .
C16 K1 C6 166.88(4) 4_666 .
C3 K1 C6 76.68(4) . .
C13 K1 C6 116.35(4) 4_666 .
C17 K1 C6 147.32(4) 4_666 .
C12 K1 C6 125.61(4) 4_666 .
O1 K1 H3C 133.9(4) . .
N3 K1 H3C 94.2(4) . .
N1 K1 H3C 53.1(4) . .
O2 K1 H3C 100.6(4) . .
C15 K1 H3C 74.7(4) 4_666 .
C14 K1 H3C 62.9(4) 4_666 .
C16 K1 H3C 99.8(4) 4_666 .
C3 K1 H3C 17.2(4) . .
C13 K1 H3C 77.4(4) 4_666 .
C17 K1 H3C 113.6(4) 4_666 .
C12 K1 H3C 101.6(4) 4_666 .
C6 K1 H3C 74.9(4) . .
O1 K1 H3A 107.7(5) . .
N3 K1 H3A 120.2(5) . .
N1 K1 H3A 60.8(4) . .
O2 K1 H3A 68.6(5) . .
C15 K1 H3A 76.5(4) 4_666 .
C14 K1 H3A 78.8(4) 4_666 .
C16 K1 H3A 97.2(4) 4_666 .
C3 K1 H3A 16.4(5) . .
C13 K1 H3A 100.8(4) 4_666 .
C17 K1 H3A 120.1(4) 4_666 .
C12 K1 H3A 121.7(4) 4_666 .
C6 K1 H3A 84.8(4) . .
H3C K1 H3A 33.1(6) . .
C25 O1 C24 112.36(16) . .
C25 O1 K1 119.24(10) . .
C24 O1 K1 121.15(13) . .
C27 O2 C26 112.16(16) . .
C27 O2 K1 121.52(12) . .
C26 O2 K1 107.06(11) . .
C11 N3 C7 117.79(15) . .
C11 N3 K1 121.11(11) . .
C7 N3 K1 113.85(10) . .
C1 N1 C6 118.07(13) . .
C1 N1 K1 134.76(10) . .
C6 N1 K1 103.14(9) . .
C1 N2 C12 128.57(13) . .
N3 C11 C10 123.76(17) . .
N3 C11 H11 116.8(13) . .
C10 C11 H11 119.4(13) . .
C9 C10 C11 118.43(17) . .
C9 C10 H10 120.1(13) . .
C11 C10 H10 121.4(13) . .
C10 C9 C8 118.59(18) . .
C10 C9 H9 122.4(14) . .
C8 C9 H9 119.0(14) . .
C9 C8 C7 120.02(17) . .
C9 C8 H8 121.0(13) . .
C7 C8 H8 119.0(13) . .
N3 C7 C8 121.39(15) . .
N3 C7 C6 117.13(14) . .
C8 C7 C6 121.47(15) . .
N3 C7 K1 45.68(8) . .
C8 C7 K1 154.64(12) . .
C6 C7 K1 75.53(9) . .
N1 C6 C7 109.31(13) . .
N1 C6 K1 52.59(8) . .
C7 C6 K1 79.55(9) . .
N1 C6 H6B 113.8(10) . .
C7 C6 H6B 108.7(10) . .
K1 C6 H6B 166.4(10) . .
N1 C6 H6A 109.5(11) . .
C7 C6 H6A 109.4(11) . .
K1 C6 H6A 80.5(11) . .
H6B C6 H6A 106.0(15) . .
N1 C1 N2 133.23(15) . .
N1 C1 C2 114.78(13) . .
N2 C1 C2 111.74(13) . .
C3 C2 C4 107.76(15) . .
C3 C2 C5 108.45(15) . .
C4 C2 C5 109.84(17) . .
C3 C2 C1 112.92(14) . .
C4 C2 C1 110.25(14) . .
C5 C2 C1 107.59(15) . .
C2 C5 H5C 110.9(13) . .
C2 C5 H5B 109.0(12) . .
H5C C5 H5B 109.7(18) . .
C2 C5 H5A 110.0(13) . .
H5C C5 H5A 110.0(18) . .
H5B C5 H5A 107.1(18) . .
C2 C4 H4C 111.8(13) . .
C2 C4 H4B 110.1(14) . .
H4C C4 H4B 108.1(19) . .
C2 C4 H4A 109.6(13) . .
H4C C4 H4A 105.9(18) . .
H4B C4 H4A 111.3(19) . .
C2 C3 K1 115.79(10) . .
C2 C3 H3C 112.0(12) . .
K1 C3 H3C 63.5(12) . .
C2 C3 H3B 109.1(12) . .
K1 C3 H3B 134.4(11) . .
H3C C3 H3B 106.7(16) . .
C2 C3 H3A 112.0(12) . .
K1 C3 H3A 48.8(12) . .
H3C C3 H3A 109.7(17) . .
H3B C3 H3A 107.1(16) . .
N2 C12 C13 118.42(14) . .
N2 C12 C17 123.20(14) . .
C13 C12 C17 117.95(13) . .
N2 C12 K1 117.59(9) . 4_565
C13 C12 K1 72.86(8) . 4_565
C17 C12 K1 73.59(8) . 4_565
C14 C13 C12 120.31(14) . .
C14 C13 C18 120.21(14) . .
C12 C13 C18 119.33(14) . .
C14 C13 K1 73.34(9) . 4_565
C12 C13 K1 82.88(9) . 4_565
C18 C13 K1 118.28(10) . 4_565
C15 C14 C13 121.30(15) . .
C15 C14 K1 76.82(9) . 4_565
C13 C14 K1 82.03(9) . 4_565
C15 C14 H14 119.0(11) . .
C13 C14 H14 119.7(11) . .
K1 C14 H14 111.8(11) 4_565 .
C16 C15 C14 118.83(15) . .
C16 C15 K1 78.66(9) . 4_565
C14 C15 K1 78.02(9) . 4_565
C16 C15 H15 121.3(11) . .
C14 C15 H15 119.9(11) . .
K1 C15 H15 112.0(11) 4_565 .
C15 C16 C17 121.96(15) . .
C15 C16 K1 76.24(9) . 4_565
C17 C16 K1 82.26(9) . 4_565
C15 C16 H16 119.4(10) . .
C17 C16 H16 118.7(10) . .
K1 C16 H16 112.7(10) 4_565 .
C16 C17 C12 119.34(14) . .
C16 C17 C21 121.17(14) . .
C12 C17 C21 119.36(13) . .
C16 C17 K1 73.22(9) . 4_565
C12 C17 K1 82.02(8) . 4_565
C21 C17 K1 111.57(9) . 4_565
C13 C18 C20 114.15(14) . .
C13 C18 C19 109.68(14) . .
C20 C18 C19 111.32(17) . .
C13 C18 H18 106.9(11) . .
C20 C18 H18 107.4(11) . .
C19 C18 H18 107.0(11) . .
C18 C19 H19C 109.2(13) . .
C18 C19 H19B 109.7(13) . .
H19C C19 H19B 110.7(18) . .
C18 C19 H19A 111.1(13) . .
H19C C19 H19A 108.4(18) . .
H19B C19 H19A 107.8(18) . .
C18 C20 H20C 110.3(12) . .
C18 C20 H20B 111.8(13) . .
H20C C20 H20B 107.4(17) . .
C18 C20 H20A 109.9(13) . .
H20C C20 H20A 106.1(17) . .
H20B C20 H20A 111.0(18) . .
C17 C21 C23 113.94(14) . .
C17 C21 C22 108.80(13) . .
C23 C21 C22 110.22(15) . .
C17 C21 H21 108.5(10) . .
C23 C21 H21 107.4(10) . .
C22 C21 H21 107.7(10) . .
C21 C22 H22C 112.5(12) . .
C21 C22 H22B 111.7(13) . .
H22C C22 H22B 106.8(18) . .
C21 C22 H22A 109.2(13) . .
H22C C22 H22A 109.3(18) . .
H22B C22 H22A 107.1(18) . .
C21 C23 H23C 112.7(12) . .
C21 C23 H23B 112.2(13) . .
H23C C23 H23B 107.0(17) . .
C21 C23 H23A 109.8(12) . .
H23C C23 H23A 107.9(17) . .
H23B C23 H23A 107.1(17) . .
O1 C24 H24C 109.7(14) . .
O1 C24 H24B 108.4(14) . .
H24C C24 H24B 109.4(19) . .
O1 C24 H24A 111.2(15) . .
H24C C24 H24A 109(2) . .
H24B C24 H24A 109(2) . .
O1 C25 C26 109.28(15) . .
O1 C25 H25B 109.6(13) . .
C26 C25 H25B 110.4(13) . .
O1 C25 H25A 109.0(12) . .
C26 C25 H25A 110.0(12) . .
H25B C25 H25A 108.5(18) . .
O2 C26 C25 109.51(16) . .
O2 C26 H26B 108.8(12) . .
C25 C26 H26B 110.3(12) . .
O2 C26 H26A 110.4(13) . .
C25 C26 H26A 107.1(12) . .
H26B C26 H26A 110.8(17) . .
O2 C27 H27C 110.6(14) . .
O2 C27 H27B 110.3(16) . .
H27C C27 H27B 110(2) . .
O2 C27 H27A 108.5(16) . .
H27C C27 H27A 111(2) . .
H27B C27 H27A 107(2) . .

loop_
_geom_bond_atom_site_label_1
_geom_bond_atom_site_label_2
_geom_bond_distance
_geom_bond_site_symmetry_2
K1 O1 2.7090(13) .
K1 N3 2.7570(14) .
K1 N1 2.8306(13) .
K1 O2 2.8593(13) .
K1 C15 3.1845(17) 4_666
K1 C14 3.1993(16) 4_666
K1 C16 3.2145(16) 4_666
K1 C3 3.252(2) .
K1 C13 3.3073(15) 4_666
K1 C17 3.3268(15) 4_666
K1 C12 3.4344(15) 4_666
K1 C6 3.4702(17) .
K1 H3C 2.95(2) .
K1 H3A 2.70(2) .
O1 C25 1.420(2) .
O1 C24 1.421(2) .
O2 C27 1.416(2) .
O2 C26 1.418(2) .
N3 C11 1.339(2) .
N3 C7 1.348(2) .
N1 C1 1.319(2) .
N1 C6 1.465(2) .
N2 C1 1.3335(19) .
N2 C12 1.382(2) .
C11 C10 1.380(3) .
C11 H11 0.97(2) .
C10 C9 1.374(3) .
C10 H10 0.93(2) .
C9 C8 1.384(3) .
C9 H9 0.97(2) .
C8 C7 1.384(2) .
C8 H8 0.96(2) .
C7 C6 1.510(2) .
C6 H6B 0.996(18) .
C6 H6A 1.00(2) .
C1 C2 1.556(2) .
C2 C3 1.528(2) .
C2 C4 1.532(3) .
C2 C5 1.532(3) .
C5 H5C 1.00(2) .
C5 H5B 0.99(2) .
C5 H5A 1.00(2) .
C4 H4C 0.97(2) .
C4 H4B 1.03(3) .
C4 H4A 0.98(2) .
C3 H3C 0.98(2) .
C3 H3B 0.99(2) .
C3 H3A 1.01(2) .
C12 C13 1.422(2) .
C12 C17 1.432(2) .
C12 K1 3.4345(15) 4_565
C13 C14 1.392(2) .
C13 C18 1.521(2) .
C13 K1 3.3073(15) 4_565
C14 C15 1.391(2) .
C14 K1 3.1993(16) 4_565
C14 H14 0.963(19) .
C15 C16 1.391(2) .
C15 K1 3.1845(17) 4_565
C15 H15 0.973(19) .
C16 C17 1.394(2) .
C16 K1 3.2145(16) 4_565
C16 H16 0.982(18) .
C17 C21 1.521(2) .
C17 K1 3.3269(15) 4_565
C18 C20 1.522(2) .
C18 C19 1.528(3) .
C18 H18 0.946(19) .
C19 H19C 1.02(2) .
C19 H19B 0.97(2) .
C19 H19A 0.98(2) .
C20 H20C 0.99(2) .
C20 H20B 1.01(2) .
C20 H20A 0.98(2) .
C21 C23 1.527(2) .
C21 C22 1.535(2) .
C21 H21 0.980(18) .
C22 H22C 0.99(2) .
C22 H22B 0.98(2) .
C22 H22A 0.99(2) .
C23 H23C 0.99(2) .
C23 H23B 1.00(2) .
C23 H23A 0.99(2) .
C24 H24C 0.99(2) .
C24 H24B 1.00(3) .
C24 H24A 1.00(3) .
C25 C26 1.490(3) .
C25 H25B 0.98(2) .
C25 H25A 1.00(2) .
C26 H26B 1.04(2) .
C26 H26A 1.03(2) .
C27 H27C 1.00(3) .
C27 H27B 0.96(3) .
C27 H27A 0.97(3) .
